data_4026205
loop_
_publ_author_name
'Marina Martjuga'
'Sergey Belyakov'
'Edvards Liepinsh'
'Edgars Suna'

_publ_section_title
;
 Asymmetric Synthesis of 1,3-Diamines. II: Diastereoselective Reduction of
 Atropisomeric N-tert-Butanesulfinylketimines
;
_journal_name_full 'Journal of Organic Chemistry'
_journal_page_first 2635
_journal_page_last 2647
_journal_paper_doi 10.1021/jo1025767
_journal_volume 76
_journal_year 2011
_chemical_absolute_configuration rmad
_chemical_formula_moiety 'C12 H20 N2 O S'
_chemical_formula_sum 'C12 H20 N2 O S'
_chemical_formula_weight 240.36
_chemical_name_systematic
; 
 ? 
;
_space_group_IT_number 19
_symmetry_cell_setting orthorhombic
_symmetry_space_group_name_Hall 'P 2ac 2ab'
_symmetry_space_group_name_H-M 'P 21 21 21'
_atom_sites_solution_hydrogens mixed
_atom_sites_solution_primary direct
_atom_sites_solution_secondary difmap
_audit_creation_method SHELXL-97
_cell_angle_alpha 90.00
_cell_angle_beta 90.00
_cell_angle_gamma 90.00
_cell_formula_units_Z 4
_cell_length_a 6.45440(21)
_cell_length_b 12.33061(40)
_cell_length_c 16.15021(59)
_cell_measurement_reflns_used 1235
_cell_measurement_temperature 173(2)
_cell_measurement_theta_max 27.5
_cell_measurement_theta_min 0.9
_cell_volume 1285.34(8)
_computing_structure_refinement 'SHELXL-97 (Sheldrick, 1997)'
_computing_structure_solution 'SHELXS-97 (Sheldrick, 1990)'
_diffrn_ambient_temperature 173(2)
_diffrn_measured_fraction_theta_full 0.999
_diffrn_measured_fraction_theta_max 0.999
_diffrn_measurement_device_type 'Nonius KappaCCD'
_diffrn_measurement_method CCD
_diffrn_radiation_monochromator graphite
_diffrn_radiation_source 'fine-focus sealed tube'
_diffrn_radiation_type MoK\a
_diffrn_radiation_wavelength 0.71073
_diffrn_reflns_av_R_equivalents 0.0172
_diffrn_reflns_av_sigmaI/netI 0.0659
_diffrn_reflns_limit_h_max 8
_diffrn_reflns_limit_h_min -8
_diffrn_reflns_limit_k_max 16
_diffrn_reflns_limit_k_min -16
_diffrn_reflns_limit_l_max 21
_diffrn_reflns_limit_l_min -21
_diffrn_reflns_number 3318
_diffrn_reflns_theta_full 29.0
_diffrn_reflns_theta_max 29.0
_diffrn_reflns_theta_min 2.08
_exptl_absorpt_coefficient_mu 0.235
_exptl_absorpt_correction_type none
_exptl_crystal_colour Colourless
_exptl_crystal_density_diffrn 1.242
_exptl_crystal_description Needle
_exptl_crystal_F_000 520
_exptl_crystal_size_max 0.33
_exptl_crystal_size_mid 0.10
_exptl_crystal_size_min 0.05
_refine_diff_density_max 0.673
_refine_diff_density_min -0.825
_refine_diff_density_rms 0.244
_refine_ls_abs_structure_details 'Flack H D (1983), Acta Cryst. A39, 876-881'
_refine_ls_abs_structure_Flack 0.06(14)
_refine_ls_extinction_method none
_refine_ls_goodness_of_fit_ref 1.240
_refine_ls_hydrogen_treatment constr
_refine_ls_matrix_type full
_refine_ls_number_parameters 145
_refine_ls_number_reflns 3298
_refine_ls_number_restraints 0
_refine_ls_restrained_S_all 1.240
_refine_ls_R_factor_all 0.0952
_refine_ls_R_factor_gt 0.0543
_refine_ls_shift/su_max 0.002
_refine_ls_shift/su_mean 0.000
_refine_ls_structure_factor_coef Fsqd
_refine_ls_weighting_details 'calc w=1/[\s^2^(Fo^2^)+(0.1000P)^2^+0.0000P] where P=(Fo^2^+2Fc^2^)/3'
_refine_ls_weighting_scheme calc
_refine_ls_wR_factor_gt 0.1490
_refine_ls_wR_factor_ref 0.1867
_reflns_number_gt 2599
_reflns_number_total 3298
_reflns_threshold_expression >2sigma(I)
_cod_data_source_file jo1025767_si_002_5a.cif
_cod_data_source_block 5a
_cod_original_cell_volume 1285.34(7)
_cod_database_code 4026205
_cod_database_fobs_code 4026205

loop_
_symmetry_equiv_pos_as_xyz
'x, y, z'
'-x+1/2, -y, z+1/2'
'x+1/2, -y+1/2, -z'
'-x, y+1/2, -z+1/2'

loop_
_atom_site_label
_atom_site_type_symbol
_atom_site_fract_x
_atom_site_fract_y
_atom_site_fract_z
_atom_site_U_iso_or_equiv
_atom_site_adp_type
_atom_site_occupancy
_atom_site_symmetry_multiplicity
_atom_site_calc_flag
_atom_site_refinement_flags
S10 S 0.54922(13) -0.06947(6) 0.54018(5) 0.0239(2) Uani 1 1 d .
N9 N 0.3496(4) -0.1111(2) 0.48300(18) 0.0253(6) Uani 1 1 d .
H9 H 0.3097 -0.1933 0.4805 0.030 Uiso 1 1 d R
O11 O 0.7331(4) -0.1432(2) 0.53229(17) 0.0365(6) Uani 1 1 d .
N16 N -0.0140(5) 0.0533(2) 0.44805(19) 0.0379(7) Uani 1 1 d .
H16A H 0.0027 -0.0172 0.4667 0.045 Uiso 1 1 d R
H16B H -0.1259 0.0801 0.4732 0.045 Uiso 1 1 d R
C12 C 0.4395(6) -0.0968(2) 0.6441(2) 0.0270(7) Uani 1 1 d .
C1 C 0.3388(6) 0.0554(3) 0.39608(19) 0.0254(7) Uani 1 1 d .
C7 C 0.3403(5) -0.0688(3) 0.39639(19) 0.0263(7) Uani 1 1 d .
H7 H 0.1889 -0.0821 0.3758 0.032 Uiso 1 1 d R
C3 C 0.1551(7) 0.2241(3) 0.4182(2) 0.0376(9) Uani 1 1 d .
H3 H 0.0341 0.2627 0.4363 0.045 Uiso 1 1 d R
C2 C 0.1596(5) 0.1094(3) 0.4227(2) 0.0271(7) Uani 1 1 d .
C8 C 0.5024(7) -0.1201(3) 0.3407(2) 0.0382(10) Uani 1 1 d .
H8A H 0.4906 -0.0907 0.2858 0.046 Uiso 1 1 d R
H8B H 0.4826 -0.1972 0.3388 0.046 Uiso 1 1 d R
H8C H 0.6375 -0.1043 0.3624 0.046 Uiso 1 1 d R
C6 C 0.5057(6) 0.1145(3) 0.3673(2) 0.0288(8) Uani 1 1 d .
H6 H 0.6287 0.0774 0.3496 0.035 Uiso 1 1 d R
C13 C 0.4445(9) -0.2181(3) 0.6610(3) 0.0483(11) Uani 1 1 d .
H13A H 0.3871 -0.2321 0.7147 0.058 Uiso 1 1 d R
H13B H 0.5854 -0.2431 0.6593 0.058 Uiso 1 1 d R
H13C H 0.3648 -0.2557 0.6198 0.058 Uiso 1 1 d R
C4 C 0.3228(7) 0.2811(3) 0.3880(2) 0.0393(10) Uani 1 1 d .
H4 H 0.3397 0.3575 0.3887 0.047 Uiso 1 1 d R
C5 C 0.4999(7) 0.2280(3) 0.3635(2) 0.0393(10) Uani 1 1 d .
H5 H 0.6188 0.2669 0.3438 0.047 Uiso 1 1 d R
C15 C 0.2205(7) -0.0520(4) 0.6491(3) 0.0556(13) Uani 1 1 d .
H15A H 0.1646 -0.0668 0.7030 0.067 Uiso 1 1 d R
H15B H 0.1361 -0.0863 0.6078 0.067 Uiso 1 1 d R
H15C H 0.2222 0.0249 0.6398 0.067 Uiso 1 1 d R
C14 C 0.5829(8) -0.0380(4) 0.7042(2) 0.0537(13) Uani 1 1 d .
H14A H 0.5346 -0.0490 0.7598 0.064 Uiso 1 1 d R
H14B H 0.5834 0.0382 0.6919 0.064 Uiso 1 1 d R
H14C H 0.7208 -0.0663 0.6989 0.064 Uiso 1 1 d R

loop_
_atom_site_aniso_label
_atom_site_aniso_U_11
_atom_site_aniso_U_22
_atom_site_aniso_U_33
_atom_site_aniso_U_23
_atom_site_aniso_U_13
_atom_site_aniso_U_12
S10 0.0247(4) 0.0252(4) 0.0219(4) 0.0021(3) -0.0011(3) -0.0042(3)
N9 0.0256(15) 0.0244(12) 0.0258(15) 0.0015(10) -0.0049(12) -0.0051(11)
O11 0.0268(13) 0.0478(14) 0.0348(15) 0.0004(12) 0.0026(12) 0.0063(12)
N16 0.0240(15) 0.0465(16) 0.0431(18) 0.0020(13) 0.0030(13) 0.0068(14)
C12 0.0296(18) 0.0289(15) 0.0226(15) 0.0016(12) 0.0035(15) -0.0023(14)
C1 0.0317(18) 0.0264(15) 0.0181(15) -0.0008(12) -0.0057(13) 0.0037(14)
C7 0.0287(17) 0.0267(14) 0.0234(16) -0.0040(14) -0.0049(13) 0.0004(15)
C3 0.047(2) 0.0332(18) 0.0321(19) -0.0044(15) -0.0051(19) 0.0166(17)
C2 0.0261(17) 0.0359(16) 0.0192(15) -0.0010(13) -0.0049(14) 0.0080(14)
C8 0.051(3) 0.0350(17) 0.0290(19) -0.0033(13) 0.0019(18) 0.0123(17)
C6 0.0279(19) 0.0371(16) 0.0216(16) 0.0057(13) -0.0032(14) 0.0000(14)
C13 0.067(3) 0.0382(19) 0.040(2) 0.0075(16) 0.011(2) -0.014(2)
C4 0.061(3) 0.0277(17) 0.0291(19) 0.0028(14) -0.0080(19) 0.0041(18)
C5 0.051(3) 0.0340(17) 0.0326(19) 0.0064(14) -0.0077(19) -0.0074(17)
C15 0.051(3) 0.085(3) 0.031(2) 0.002(2) 0.0096(19) 0.028(3)
C14 0.069(3) 0.066(3) 0.0259(19) -0.0011(17) -0.002(2) -0.030(2)

loop_
_atom_type_symbol
_atom_type_description
_atom_type_scat_dispersion_real
_atom_type_scat_dispersion_imag
_atom_type_scat_source
C C 0.0033 0.0016 'International Tables Vol C Tables 4.2.6.8 and 6.1.1.4'
H H 0.0000 0.0000 'International Tables Vol C Tables 4.2.6.8 and 6.1.1.4'
N N 0.0061 0.0033 'International Tables Vol C Tables 4.2.6.8 and 6.1.1.4'
O O 0.0106 0.0060 'International Tables Vol C Tables 4.2.6.8 and 6.1.1.4'
S S 0.1246 0.1234 'International Tables Vol C Tables 4.2.6.8 and 6.1.1.4'

loop_
_geom_angle_atom_site_label_1
_geom_angle_atom_site_label_2
_geom_angle_atom_site_label_3
_geom_angle
O11 S10 N9 112.19(15)
O11 S10 C12 105.63(15)
N9 S10 C12 98.66(16)
C7 N9 S10 116.2(2)
C7 N9 H9 107.0
S10 N9 H9 120.7
C2 N16 H16A 118.2
C2 N16 H16B 127.4
H16A N16 H16B 107.0
C15 C12 C13 111.6(4)
C15 C12 C14 111.0(3)
C13 C12 C14 109.9(3)
C15 C12 S10 109.7(2)
C13 C12 S10 109.4(2)
C14 C12 S10 105.0(2)
C6 C1 C2 119.7(3)
C6 C1 C7 121.6(3)
C2 C1 C7 118.7(3)
N9 C7 C8 112.4(3)
N9 C7 C1 110.7(2)
C8 C7 C1 114.8(3)
N9 C7 H7 106.2
C8 C7 H7 113.0
C1 C7 H7 98.6
C4 C3 C2 120.7(4)
C4 C3 H3 119.5
C2 C3 H3 119.8
N16 C2 C1 121.5(3)
N16 C2 C3 119.9(3)
C1 C2 C3 118.4(4)
C7 C8 H8A 109.6
C7 C8 H8B 109.9
H8A C8 H8B 109.5
C7 C8 H8C 108.9
H8A C8 H8C 109.5
H8B C8 H8C 109.5
C1 C6 C5 121.4(3)
C1 C6 H6 119.6
C5 C6 H6 119.0
C12 C13 H13A 109.3
C12 C13 H13B 109.3
H13A C13 H13B 109.5
C12 C13 H13C 109.9
H13A C13 H13C 109.5
H13B C13 H13C 109.5
C5 C4 C3 120.7(3)
C5 C4 H4 112.4
C3 C4 H4 126.3
C4 C5 C6 119.0(4)
C4 C5 H5 121.4
C6 C5 H5 119.5
C12 C15 H15A 109.2
C12 C15 H15B 109.3
H15A C15 H15B 109.5
C12 C15 H15C 109.9
H15A C15 H15C 109.5
H15B C15 H15C 109.5
C12 C14 H14A 109.3
C12 C14 H14B 109.6
H14A C14 H14B 109.5
C12 C14 H14C 109.5
H14A C14 H14C 109.5
H14B C14 H14C 109.5

loop_
_geom_bond_atom_site_label_1
_geom_bond_atom_site_label_2
_geom_bond_distance
S10 O11 1.501(3)
S10 N9 1.666(3)
S10 C12 1.853(3)
N9 C7 1.494(4)
N9 H9 1.0466
N16 C2 1.379(5)
N16 H16A 0.9268
N16 H16B 0.8921
C12 C15 1.519(5)
C12 C13 1.522(5)
C12 C14 1.524(5)
C1 C6 1.381(5)
C1 C2 1.403(5)
C1 C7 1.531(4)
C7 C8 1.518(5)
C7 H7 1.0453
C3 C4 1.380(6)
C3 C2 1.416(5)
C3 H3 0.9600
C8 H8A 0.9600
C8 H8B 0.9600
C8 H8C 0.9600
C6 C5 1.402(5)
C6 H6 0.9600
C13 H13A 0.9599
C13 H13B 0.9600
C13 H13C 0.9601
C4 C5 1.375(6)
C4 H4 0.9481
C5 H5 0.9600
C15 H15A 0.9601
C15 H15B 0.9599
C15 H15C 0.9599
C14 H14A 0.9598
C14 H14B 0.9600
C14 H14C 0.9600
